data_7027195
loop_
_publ_author_name
'Solanki, Nayan K.'
'Wheatley, Andrew E. H.'
'Radojevic, Sanja'
'McPartlin, Mary'
'Halcrow, Malcolm A.'

_publ_section_title
;
 Structural variations in dicopper(I) double helicate complexes
;
_journal_issue 4
_journal_name_full 'Journal of the Chemical Society, Dalton Transactions'
_journal_page_first 521
_journal_paper_doi 10.1039/a809237k
_journal_year 1999
_chemical_formula_sum 'C38 H50 Cu2 F12 N10 P2'
_chemical_formula_weight 1063.90
_chemical_name_systematic
; 
Bis[2,6-bis-(3-tert-butylpyrazol-1-yl)pyridine]dicopper(I)  
dihexafluorophosphate
;
_space_group_IT_number 5
_symmetry_cell_setting monoclinic
_symmetry_space_group_name_Hall 'C 2y'
_symmetry_space_group_name_H-M 'C 1 2 1'
_atom_sites_solution_hydrogens geom
_atom_sites_solution_primary direct
_atom_sites_solution_secondary difmap
_audit_creation_method SHELXL
_cell_angle_alpha 90.00
_cell_angle_beta 95.35(2)
_cell_angle_gamma 90.00
_cell_formula_units_Z 2
_cell_length_a 20.732(5)
_cell_length_b 12.235(2)
_cell_length_c 9.238(5)
_cell_measurement_reflns_used 39
_cell_measurement_temperature 223(2)
_cell_measurement_theta_max 12.58
_cell_measurement_theta_min 5.10
_cell_volume 2333.1(14)
_computing_cell_refinement 'Siemens XSCANS'
_computing_data_collection 'Siemens XSCANS'
_computing_data_reduction 'Siemens SHELXTL'
_computing_molecular_graphics 'Siemens SHELXTL'
_computing_publication_material 'Siemens SHELXTL'
_computing_structure_refinement 'SHELXL-93 (Sheldrick, 1993)'
_computing_structure_solution 'SHELXS-86 (Sheldrick, 1990)'
_diffrn_ambient_temperature 223(2)
_diffrn_measurement_device 'Siemens P4'
_diffrn_measurement_method theta/2theta
_diffrn_radiation_monochromator graphite
_diffrn_radiation_source 'fine-focus sealed tube'
_diffrn_radiation_type MoK\a
_diffrn_radiation_wavelength 0.71073
_diffrn_reflns_av_R_equivalents 0.0414
_diffrn_reflns_av_sigmaI/netI 0.0373
_diffrn_reflns_limit_h_max 24
_diffrn_reflns_limit_h_min -1
_diffrn_reflns_limit_k_max 1
_diffrn_reflns_limit_k_min -14
_diffrn_reflns_limit_l_max 10
_diffrn_reflns_limit_l_min -10
_diffrn_reflns_number 2580
_diffrn_reflns_theta_max 25.00
_diffrn_reflns_theta_min 1.93
_diffrn_standards_decay_% 1
_diffrn_standards_interval_count 97
_diffrn_standards_number 3
_exptl_absorpt_coefficient_mu 1.068
_exptl_absorpt_correction_T_max 0.92340
_exptl_absorpt_correction_T_min 0.18211
_exptl_absorpt_correction_type empirical
_exptl_crystal_colour yellow-green
_exptl_crystal_density_diffrn 1.514
_exptl_crystal_description block
_exptl_crystal_F_000 1088
_exptl_crystal_size_max 0.45
_exptl_crystal_size_mid 0.55
_exptl_crystal_size_min 0.48
_refine_diff_density_max 0.490
_refine_diff_density_min -0.327
_refine_diff_density_rms 0.069
_refine_ls_abs_structure_details 'Flack H D (1983), Acta Cryst. A39, 876-881'
_refine_ls_abs_structure_Flack 0.01(3)
_refine_ls_extinction_method none
_refine_ls_goodness_of_fit_all 1.055
_refine_ls_goodness_of_fit_obs 1.081
_refine_ls_matrix_type full
_refine_ls_number_parameters 289
_refine_ls_number_reflns 2373
_refine_ls_number_restraints 1
_refine_ls_restrained_S_all 1.055
_refine_ls_restrained_S_obs 1.080
_refine_ls_R_factor_all 0.0653
_refine_ls_R_factor_obs 0.0498
_refine_ls_shift/esd_max -0.040
_refine_ls_shift/esd_mean 0.006
_refine_ls_structure_factor_coef Fsqd
_refine_ls_weighting_details 'w=1/[\s^2^(Fo^2^)+(0.0747P)^2^+3.4010P] where P=(Fo^2^+2Fc^2^)/3'
_refine_ls_weighting_scheme calc
_refine_ls_wR_factor_all 0.1321
_refine_ls_wR_factor_obs 0.1217
_reflns_number_observed 1968
_reflns_number_total 2373
_reflns_observed_criterion >2sigma(I)
_cod_data_source_file 809237ksup1.cif
_cod_data_source_block nks149/sy327/3(PF6)2
_cod_depositor_comments
;
The following automatic conversions were performed:

'_symmetry_cell_setting' value 'Monoclinic' changed to 'monoclinic'
according to /home/saulius/struct/CIF-dictionaries/cif_core.dic
dictionary named 'cif_core.dic' version 2.4.2 from
2011-04-26.

'_exptl_absorpt_correction_type' value 'Empirical'
changed to 'empirical' according to
/home/saulius/struct/CIF-dictionaries/cif_core.dic dictionary named
'cif_core.dic' version 2.4.2 from 2011-04-26.

Automatic conversion script
Id: cif_fix_values 1891 2012-01-12 08:04:46Z andrius 

The following automatic conversions were performed:

'_refine_ls_weighting_scheme' value 'calc
w=1/[\s^2^(Fo^2^)+(0.0747P)^2^+3.4010P] where P=(Fo^2^+2Fc^2^)/3' was
changed to 'calc'. New tag '_refine_ls_weighting_details' was
created. The value of the new tag was set to
'w=1/[\s^2^(Fo^2^)+(0.0747P)^2^+3.4010P] where P=(Fo^2^+2Fc^2^)/3'.

Automatic conversion script
Id: cif_fix_values 3143 2015-03-26 13:38:13Z robertas 
;
_cod_original_cell_volume 2333.2(14)
_cod_original_sg_symbol_H-M C2
_cod_database_code 7027195

loop_
_symmetry_equiv_pos_as_xyz
'x, y, z'
'-x, y, -z'
'x+1/2, y+1/2, z'
'-x+1/2, y+1/2, -z'

loop_
_atom_site_aniso_label
_atom_site_aniso_U_11
_atom_site_aniso_U_22
_atom_site_aniso_U_33
_atom_site_aniso_U_23
_atom_site_aniso_U_13
_atom_site_aniso_U_12
Cu1 0.0571(5) 0.0413(4) 0.0475(4) -0.0030(4) -0.0028(3) -0.0055(5)
N1 0.028(2) 0.048(3) 0.035(2) 0.004(3) 0.006(2) -0.001(3)
N2 0.031(3) 0.046(3) 0.046(3) -0.002(3) 0.012(2) 0.003(3)
N3 0.029(3) 0.048(3) 0.044(3) -0.002(3) 0.005(2) 0.008(3)
N21 0.035(3) 0.051(3) 0.042(3) -0.010(3) 0.011(3) -0.007(3)
N31 0.034(3) 0.049(3) 0.048(3) 0.004(3) 0.007(3) 0.008(3)
C11 0.027(3) 0.063(5) 0.035(3) 0.004(3) 0.009(3) 0.002(3)
C12 0.039(4) 0.105(7) 0.049(4) -0.006(5) -0.001(3) 0.012(4)
C13 0.042(4) 0.117(9) 0.053(4) -0.015(5) -0.004(4) 0.007(5)
C14 0.044(4) 0.097(7) 0.045(4) -0.019(4) 0.003(3) -0.003(5)
C15 0.030(3) 0.061(4) 0.037(3) -0.009(3) 0.018(3) -0.010(3)
C21 0.071(6) 0.050(5) 0.077(6) -0.024(4) 0.010(5) -0.013(5)
C22 0.081(7) 0.051(5) 0.085(7) -0.013(5) 0.023(6) 0.005(5)
C23 0.045(4) 0.050(4) 0.050(4) -0.010(4) 0.014(4) 0.003(4)
C24 0.041(4) 0.075(5) 0.056(5) 0.005(4) 0.023(4) 0.021(4)
C25 0.050(6) 0.265(24) 0.227(17) 0.162(18) -0.003(8) -0.026(10)
C26 0.089(8) 0.182(14) 0.111(9) -0.070(10) -0.045(7) 0.077(9)
C27 0.111(9) 0.108(10) 0.112(9) -0.026(8) -0.010(8) 0.057(8)
C31 0.047(5) 0.069(6) 0.084(6) 0.029(5) 0.018(4) 0.019(4)
C32 0.061(5) 0.048(4) 0.080(6) 0.000(4) 0.017(5) 0.014(4)
C33 0.042(4) 0.042(4) 0.061(5) -0.006(4) 0.010(4) 0.009(3)
C34 0.053(5) 0.053(5) 0.065(5) -0.016(4) 0.007(4) 0.013(4)
C35 0.072(7) 0.188(15) 0.086(7) -0.044(9) 0.026(6) 0.015(9)
C36 0.175(13) 0.093(8) 0.045(5) -0.012(5) 0.010(6) 0.041(9)
C37 0.100(9) 0.118(12) 0.115(10) -0.052(9) 0.006(7) -0.014(8)
P1 0.0520(12) 0.0648(13) 0.0572(12) -0.0039(10) 0.0159(10) 0.0085(10)
F1 0.065(4) 0.301(16) 0.142(6) 0.097(8) 0.045(4) 0.039(6)
F2 0.208(8) 0.230(14) 0.070(4) 0.020(6) -0.025(4) -0.029(8)
F3 0.283(12) 0.068(4) 0.108(6) -0.013(4) 0.033(7) -0.034(7)
F4 0.169(8) 0.079(5) 0.240(11) 0.004(6) 0.020(8) 0.044(5)
F5 0.123(5) 0.143(7) 0.103(4) -0.022(5) -0.032(4) 0.009(5)
F6 0.091(5) 0.155(8) 0.219(9) 0.066(7) 0.086(5) 0.040(5)

loop_
_atom_site_label
_atom_site_type_symbol
_atom_site_fract_x
_atom_site_fract_y
_atom_site_fract_z
_atom_site_U_iso_or_equiv
_atom_site_thermal_displace_type
_atom_site_occupancy
_atom_site_calc_flag
_atom_site_refinement_flags
Cu1 Cu 0.55320(4) 0.16109(8) -0.09260(8) 0.0491(3) Uani 1 d .
N1 N 0.4490(2) 0.1472(6) -0.1985(5) 0.0370(12) Uani 1 d .
N2 N 0.4985(3) -0.0141(5) -0.2549(6) 0.0425(14) Uani 1 d .
N3 N 0.4018(3) 0.3090(5) -0.1279(6) 0.0434(14) Uani 1 d .
N21 N 0.5543(3) 0.0161(5) -0.1743(6) 0.0408(13) Uani 1 d .
N31 N 0.4153(3) 0.2978(5) 0.0179(6) 0.0404(13) Uani 1 d .
C11 C 0.4011(3) 0.2199(6) -0.2239(7) 0.041(2) Uani 1 d .
C12 C 0.3525(4) 0.2100(9) -0.3350(8) 0.065(2) Uani 1 d .
H12 H 0.3194(4) 0.2624(9) -0.3499(8) 0.077 Uiso 1 calc R
C13 C 0.3546(4) 0.1203(9) -0.4229(9) 0.071(3) Uani 1 d .
H13 H 0.3219(4) 0.1104(9) -0.4995(9) 0.085 Uiso 1 calc R
C14 C 0.4027(4) 0.0452(9) -0.4019(8) 0.062(2) Uani 1 d .
H14 H 0.4051(4) -0.0149(9) -0.4646(8) 0.074 Uiso 1 calc R
C15 C 0.4480(3) 0.0612(7) -0.2842(7) 0.042(2) Uani 1 d .
C21 C 0.5044(5) -0.1184(7) -0.3019(10) 0.066(2) Uani 1 d .
H21 H 0.4727(5) -0.1582(7) -0.3591(10) 0.079 Uiso 1 calc R
C22 C 0.5641(5) -0.1552(8) -0.2519(11) 0.071(3) Uani 1 d .
H22 H 0.5816(5) -0.2246(8) -0.2673(11) 0.086 Uiso 1 calc R
C23 C 0.5941(4) -0.0700(7) -0.1736(9) 0.048(2) Uani 1 d .
C24 C 0.6625(4) -0.0667(8) -0.1008(9) 0.056(2) Uani 1 d .
C25 C 0.7017(5) 0.0017(18) -0.1926(19) 0.181(10) Uani 1 d .
H25A H 0.6994(5) -0.0284(18) -0.2901(19) 0.272 Uiso 1 calc R
H25B H 0.7465(5) 0.0023(18) -0.1511(19) 0.272 Uiso 1 calc R
H25C H 0.6849(5) 0.0757(18) -0.1964(19) 0.272 Uiso 1 calc R
C26 C 0.6632(6) -0.0266(14) 0.0503(13) 0.131(6) Uani 1 d .
H26A H 0.6367(6) -0.0741(14) 0.1046(13) 0.196 Uiso 1 calc R
H26B H 0.6460(6) 0.0471(14) 0.0498(13) 0.196 Uiso 1 calc R
H26C H 0.7073(6) -0.0265(14) 0.0955(13) 0.196 Uiso 1 calc R
C27 C 0.6909(7) -0.1826(11) -0.0930(14) 0.112(5) Uani 1 d .
H27A H 0.6657(7) -0.2282(11) -0.0334(14) 0.168 Uiso 1 calc R
H27B H 0.7355(7) -0.1798(11) -0.0504(14) 0.168 Uiso 1 calc R
H27C H 0.6896(7) -0.2131(11) -0.1901(14) 0.168 Uiso 1 calc R
C31 C 0.3848(4) 0.4145(8) -0.1615(11) 0.066(3) Uani 1 d .
H31 H 0.3751(4) 0.4431(8) -0.2554(11) 0.079 Uiso 1 calc R
C32 C 0.3844(4) 0.4696(7) -0.0366(10) 0.062(2) Uani 1 d .
H32 H 0.3732(4) 0.5435(7) -0.0260(10) 0.075 Uiso 1 calc R
C33 C 0.4040(4) 0.3953(6) 0.0765(9) 0.048(2) Uani 1 d .
C34 C 0.4076(4) 0.4183(7) 0.2353(10) 0.057(2) Uani 1 d .
C35 C 0.3399(5) 0.4439(14) 0.2740(13) 0.114(5) Uani 1 d .
H35A H 0.3411(5) 0.4592(14) 0.3772(13) 0.171 Uiso 1 calc R
H35B H 0.3119(5) 0.3816(14) 0.2503(13) 0.171 Uiso 1 calc R
H35C H 0.3233(5) 0.5072(14) 0.2193(13) 0.171 Uiso 1 calc R
C36 C 0.4348(7) 0.3244(10) 0.3279(10) 0.104(4) Uani 1 d .
H36A H 0.4359(7) 0.3441(10) 0.4298(10) 0.156 Uiso 1 calc R
H36B H 0.4784(7) 0.3082(10) 0.3042(10) 0.156 Uiso 1 calc R
H36C H 0.4077(7) 0.2604(10) 0.3093(10) 0.156 Uiso 1 calc R
C37 C 0.4499(7) 0.5158(12) 0.2733(15) 0.111(5) Uani 1 d .
H37A H 0.4515(7) 0.5294(12) 0.3770(15) 0.167 Uiso 1 calc R
H37B H 0.4323(7) 0.5793(12) 0.2207(15) 0.167 Uiso 1 calc R
H37C H 0.4933(7) 0.5015(12) 0.2468(15) 0.167 Uiso 1 calc R
P1 P 0.66793(11) -0.2989(2) -0.6011(3) 0.0573(6) Uani 1 d .
F1 F 0.6016(3) -0.3062(11) -0.5420(8) 0.167(5) Uani 1 d .
F2 F 0.6373(5) -0.3040(11) -0.7565(7) 0.171(5) Uani 1 d .
F3 F 0.6794(6) -0.4263(6) -0.6002(9) 0.153(4) Uani 1 d .
F4 F 0.6558(5) -0.1761(7) -0.6054(13) 0.163(4) Uani 1 d .
F5 F 0.6974(3) -0.3045(7) -0.4422(7) 0.125(3) Uani 1 d .
F6 F 0.7355(4) -0.2834(8) -0.6538(11) 0.150(4) Uani 1 d .

loop_
_atom_type_symbol
_atom_type_description
_atom_type_scat_dispersion_real
_atom_type_scat_dispersion_imag
_atom_type_scat_source
C C 0.0033 0.0016 'International Tables Vol C Tables 4.2.6.8 and 6.1.1.4'
H H 0.0000 0.0000 'International Tables Vol C Tables 4.2.6.8 and 6.1.1.4'
N N 0.0061 0.0033 'International Tables Vol C Tables 4.2.6.8 and 6.1.1.4'
F F 0.0171 0.0103 'International Tables Vol C Tables 4.2.6.8 and 6.1.1.4'
P P 0.1023 0.0942 'International Tables Vol C Tables 4.2.6.8 and 6.1.1.4'
Cu Cu 0.3201 1.2651 'International Tables Vol C Tables 4.2.6.8 and 6.1.1.4'

loop_
_geom_angle_atom_site_label_1
_geom_angle_atom_site_label_2
_geom_angle_atom_site_label_3
_geom_angle
_geom_angle_site_symmetry_1
_geom_angle_site_symmetry_3
N3 Cu1 N2 159.2(2) 2_655 .
N3 Cu1 N1 119.8(2) 2_655 .
N2 Cu1 N1 79.1(2) . .
C15 N1 C11 117.2(5) . .
C15 N1 Cu1 106.1(4) . .
C11 N1 Cu1 132.9(5) . .
C21 N21 N2 109.3(7) . .
C21 N21 C15 130.1(7) . .
N2 N21 C15 120.5(6) . .
N3 N31 C31 110.2(7) . .
N3 N31 C11 122.5(6) . .
C31 N3 C11 127.1(7) . .
C23 N2 N21 106.3(6) . .
C23 N2 Cu1 138.8(5) . .
N21 N2 Cu1 114.9(4) . .
C33 N3 N31 106.5(6) . .
C33 N3 Cu1 134.8(5) . 2_655
N31 N3 Cu1 118.7(4) . 2_655
N1 C11 C12 123.6(7) . .
N1 C11 N31 116.2(5) . .
C12 C11 N31 120.2(7) . .
C13 C12 C11 116.8(8) . .
C14 C13 C12 121.5(7) . .
C13 C14 C15 116.9(8) . .
N1 C15 C14 123.9(7) . .
N1 C15 N21 116.1(6) . .
C14 C15 N21 120.0(7) . .
C22 C21 N21 108.1(8) . .
C21 C22 C23 106.2(8) . .
N2 C23 C22 110.2(7) . .
N2 C23 C24 122.3(7) . .
C22 C23 C24 127.5(8) . .
C25 C24 C26 113.2(13) . .
C25 C24 C23 107.6(7) . .
C26 C24 C23 110.8(7) . .
C25 C24 C27 108.6(11) . .
C26 C24 C27 107.0(9) . .
C23 C24 C27 109.7(8) . .
C32 C31 N31 107.6(8) . .
C31 C32 C33 106.7(8) . .
N3 C33 C32 108.9(7) . .
N3 C33 C34 124.9(7) . .
C32 C33 C34 126.2(7) . .
C33 C34 C37 110.8(9) . .
C33 C34 C35 108.1(7) . .
C37 C34 C35 108.4(10) . .
C33 C34 C36 113.3(7) . .
C37 C34 C36 107.0(10) . .
C35 C34 C36 109.2(10) . .
F2 P1 F4 87.8(7) . .
F2 P1 F1 91.4(5) . .
F4 P1 F1 85.1(6) . .
F2 P1 F6 91.1(6) . .
F4 P1 F6 91.4(5) . .
F1 P1 F6 175.6(6) . .
F2 P1 F5 174.9(6) . .
F4 P1 F5 96.9(6) . .
F1 P1 F5 87.0(4) . .
F6 P1 F5 90.9(5) . .
F2 P1 F3 90.8(6) . .
F4 P1 F3 178.6(6) . .
F1 P1 F3 94.6(6) . .
F6 P1 F3 89.0(6) . .
F5 P1 F3 84.5(5) . .

loop_
_geom_bond_atom_site_label_1
_geom_bond_atom_site_label_2
_geom_bond_distance
_geom_bond_site_symmetry_2
Cu1 N3 1.902(6) 2_655
Cu1 N2 1.929(6) .
Cu1 N1 2.293(4) .
Cu1 Cu1 2.915(2) 2_655
N1 C15 1.317(9) .
N1 C11 1.337(9) .
N21 C21 1.357(10) .
N21 N2 1.368(8) .
N21 C15 1.402(9) .
N31 N3 1.357(8) .
N31 C31 1.366(11) .
N31 C11 1.404(9) .
N2 C23 1.336(10) .
N3 C33 1.339(9) .
C11 C12 1.376(9) .
C12 C13 1.368(13) .
C13 C14 1.356(13) .
C14 C15 1.383(10) .
C21 C22 1.356(14) .
C22 C23 1.383(13) .
C23 C24 1.513(11) .
C24 C25 1.486(15) .
C24 C26 1.479(14) .
C24 C27 1.535(14) .
C31 C32 1.337(13) .
C32 C33 1.416(11) .
C33 C34 1.489(11) .
C34 C37 1.502(15) .
C34 C35 1.512(13) .
C34 C36 1.511(14) .
P1 F2 1.516(7) .
P1 F4 1.523(8) .
P1 F1 1.528(6) .
P1 F6 1.537(7) .
P1 F5 1.538(6) .
P1 F3 1.576(9) .
